data_7705033
loop_
_publ_author_name
'Bakewell, Clare'

_publ_section_title
;
 Magnesium hydrides bearing sterically demanding amidinate ligands:
 synthesis, reactivity and catalytic application.
;
_journal_issue 32
_journal_name_full 'Dalton transactions (Cambridge, England : 2003)'
_journal_page_first 11354
_journal_page_last 11360
_journal_paper_doi 10.1039/d0dt02523b
_journal_volume 49
_journal_year 2020
_chemical_formula_moiety 'C80 H79 Mg N3 Si2, C7 H8'
_chemical_formula_sum 'C87 H87 Mg N3 Si2'
_chemical_formula_weight 1255.08
_chemical_properties_physical Air-sensitive,Moisture-sensitive
_space_group_crystal_system triclinic
_space_group_IT_number 2
_space_group_name_Hall '-P 1'
_space_group_name_H-M_alt 'P -1'
_atom_sites_solution_hydrogens mixed
_atom_sites_solution_primary dual
_audit_creation_date 2020-07-10
_audit_creation_method
;
Olex2 1.2
(compiled 2018.05.29 svn.r3510 for OlexSys, GUI svn.r5506)
;
_audit_update_record
;
2020-07-16 deposited with the CCDC.	2020-08-04 downloaded from the CCDC.
;
_cell_angle_alpha 84.511(2)
_cell_angle_beta 69.542(2)
_cell_angle_gamma 64.578(2)
_cell_formula_units_Z 2
_cell_length_a 15.6130(3)
_cell_length_b 17.0913(3)
_cell_length_c 17.1689(3)
_cell_measurement_reflns_used 34689
_cell_measurement_temperature 150.41(14)
_cell_measurement_theta_max 72.5720
_cell_measurement_theta_min 4.8750
_cell_volume 3868.84(15)
_computing_cell_refinement 'CrysAlisPro 1.171.39.46 (Rigaku OD, 2018)'
_computing_data_collection 'CrysAlisPro 1.171.39.46 (Rigaku OD, 2018)'
_computing_data_reduction 'CrysAlisPro 1.171.39.46 (Rigaku OD, 2018)'
_computing_molecular_graphics 'Olex2 (Dolomanov et al., 2009)'
_computing_publication_material 'Olex2 (Dolomanov et al., 2009)'
_computing_structure_refinement 'ShelXL (Sheldrick, 2015)'
_computing_structure_solution 'ShelXT (Sheldrick, 2015)'
_diffrn_ambient_environment N~2~
_diffrn_ambient_temperature 150.41(14)
_diffrn_detector 'CCD plate'
_diffrn_detector_area_resol_mean 5.2031
_diffrn_detector_type Atlas
_diffrn_measured_fraction_theta_full 0.999
_diffrn_measured_fraction_theta_max 0.984
_diffrn_measurement_details
;
List of Runs (angles in degrees, time in seconds):

  # Type    Start    End  Width  t~exp~   \w     \q     \k     \f   Frames
#--------------------------------------------------------------------------
  1  \w    -59.00 -20.00   1.00    1.26    --  -42.62 -77.00-150.00   39
  2  \w    -85.00 -12.00   1.00    1.26    --  -42.62 -77.00 -30.00   73
  3  \w    -59.00 -10.00   1.00    1.26    --  -42.62 -77.00  30.00   49
  4  \w   -118.00 -59.00   1.00    1.26    --  -42.62 -77.00-120.00   59
  5  \w    -36.00 -10.00   1.00    1.26    --  -42.62 -77.00-120.00   26
  6  \w    -93.00  -2.00   1.00    1.26    --  -42.62 125.00  60.00   91
  7  \w    -58.00 -14.00   1.00    1.26    --  -42.62 -57.00-120.00   44
  8  \w    -59.00  31.00   1.00    1.26    --  -42.62  38.00 -90.00   90
  9  \w   -113.00 -24.00   1.00    1.26    --  -42.62 -38.00 120.00   89
 10  \w    -72.00 -10.00   1.00    1.26    --  -42.62 -77.00 120.00   62
 11  \w   -112.00 -81.00   1.00    1.26    --  -42.62 -77.00 120.00   31
 12  \w      1.00  71.00   1.00    1.26    --   42.62 -99.00   0.00   70
 13  \w      2.00  73.00   1.00    1.26    --   42.62  19.00   0.00   71
 14  \w     87.00 119.00   1.00    1.26    --   42.62  19.00   0.00   32
 15  \w     75.00 113.00   1.00    5.05    --  104.49-125.00  30.00   38
 16  \w     75.00 162.00   1.00    5.05    --  104.49  62.00 148.51   87
 17  \w     75.00 146.00   1.00    5.05    --  104.49  64.00-173.30   71
 18  \w     73.00  99.00   1.00    5.05    --  104.49  71.00 168.72   26
 19  \w     76.00 102.00   1.00    5.05    --  104.49  59.00 -10.35   26
 20  \w     73.00  99.00   1.00    5.05    --  104.49  72.00  19.55   26
 21  \w     75.00 176.00   1.00    5.05    --  104.49  62.00 -47.90  101
 22  \w     22.00 101.00   1.00    5.05    --  104.49 -94.00 -90.00   79
 23  \w     31.00 118.00   1.00    5.05    --  104.49-125.00-180.00   87
 24  \w     72.00  98.00   1.00    5.05    --  104.49  77.00 150.00   26
 25  \w     95.00 167.00   1.00    5.05    --  104.49 125.00 -30.00   72
 26  \w     23.00 103.00   1.00    5.05    --  104.49 -94.00  60.00   80
 27  \w     72.00  98.00   1.00    5.05    --  104.49  77.00 -90.00   26
 28  \w     75.00 101.00   1.00    5.05    --  104.49  61.00 -30.00   26
 29  \w     77.00 136.00   1.00    5.05    --  104.49  60.00 112.10   59
 30  \w     72.00  98.00   1.00    5.05    --  104.49  77.00  60.00   26
 31  \w     75.00 114.00   1.00    5.05    --  104.49  61.00  90.00   39
 32  \w     72.00 177.00   1.00    5.05    --  104.49  77.00-120.00  105
 33  \w     74.00  99.00   1.00    5.05    --  104.49  72.00-130.83   25
 34  \w     75.00 177.00   1.00    5.05    --  104.49  61.00-144.61  102
 35  \w     31.00 115.00   1.00    5.05    --  104.49 -45.00 -90.00   84
 36  \w     76.00 134.00   1.00    5.05    --  104.49  61.00 -60.00   58
 37  \w     72.00  98.00   1.00    5.05    --  104.49  77.00-150.00   26
 38  \w    146.00 173.00   1.00    5.05    --  104.49  61.00   0.00   27
 39  \w     78.00 107.00   1.00    5.05    --  104.49 -94.00-180.00   29
 40  \w     72.00  98.00   1.00    5.05    --  104.49  77.00   0.00   26
 41  \w     72.00  98.00   1.00    5.05    --  104.49  75.00-102.54   26
 42  \w    115.00 141.00   1.00    5.05    --  104.49  61.00  90.00   26
 43  \w     73.00  98.00   1.00    5.05    --  104.49  77.00 -60.00   25
 44  \w     75.00 139.00   1.00    5.05    --  104.49  61.00   0.00   64
 45  \w     38.00  69.00   1.00    5.05    --  104.49 -94.00-180.00   31
 46  \w     75.00 157.00   1.00    5.05    --  104.49  61.00 120.00   82
 47  \w     72.00  99.00   1.00    5.05    --  104.49  77.00-180.00   27
 48  \w     74.00 101.00   1.00    5.05    --  104.49  68.00  34.65   27
 49  \w     74.00 177.00   1.00    5.05    --  104.49  68.00  51.82  103
 50  \w     73.00  99.00   1.00    5.05    --  104.49  71.00  -0.86   26
 51  \w     74.00 101.00   1.00    5.05    --  104.49  68.00  90.67   27
 52  \w     74.00 100.00   1.00    5.05    --  104.49  66.00 132.24   26
;
_diffrn_measurement_device 'four-circle diffractometer'
_diffrn_measurement_device_type 'SuperNova, Dual, Cu at home/near, Atlas'
_diffrn_measurement_method '\w scans'
_diffrn_orient_matrix_type 'CrysAlisPro convention (1999,Acta A55,543-557)'
_diffrn_orient_matrix_UB_11 -0.0246146000
_diffrn_orient_matrix_UB_12 0.0736958000
_diffrn_orient_matrix_UB_13 0.0606300000
_diffrn_orient_matrix_UB_21 0.0850387000
_diffrn_orient_matrix_UB_22 -0.0615449000
_diffrn_orient_matrix_UB_23 0.0320612000
_diffrn_orient_matrix_UB_31 0.0754373000
_diffrn_orient_matrix_UB_32 0.0279772000
_diffrn_orient_matrix_UB_33 -0.0671275000
_diffrn_radiation_monochromator mirror
_diffrn_radiation_probe x-ray
_diffrn_radiation_type CuK\a
_diffrn_radiation_wavelength 1.54184
_diffrn_reflns_av_R_equivalents 0.0319
_diffrn_reflns_av_unetI/netI 0.0240
_diffrn_reflns_Laue_measured_fraction_full 0.999
_diffrn_reflns_Laue_measured_fraction_max 0.984
_diffrn_reflns_limit_h_max 19
_diffrn_reflns_limit_h_min -19
_diffrn_reflns_limit_k_max 21
_diffrn_reflns_limit_k_min -21
_diffrn_reflns_limit_l_max 21
_diffrn_reflns_limit_l_min -21
_diffrn_reflns_number 66096
_diffrn_reflns_point_group_measured_fraction_full 0.999
_diffrn_reflns_point_group_measured_fraction_max 0.984
_diffrn_reflns_theta_full 67.684
_diffrn_reflns_theta_max 72.769
_diffrn_reflns_theta_min 3.352
_diffrn_source 'micro-focus sealed X-ray tube'
_diffrn_source_type 'SuperNova (Cu) X-ray Source'
_exptl_absorpt_coefficient_mu 0.824
_exptl_absorpt_correction_T_max 1.000
_exptl_absorpt_correction_T_min 0.381
_exptl_absorpt_correction_type gaussian
_exptl_absorpt_process_details
;
CrysAlisPro 1.171.39.46 (Rigaku Oxford Diffraction, 2018)
Numerical absorption correction based on gaussian integration over
			a multifaceted crystal model
Empirical absorption correction using spherical harmonics,
 implemented in SCALE3 ABSPACK scaling algorithm.
;
_exptl_crystal_colour colourless
_exptl_crystal_colour_primary colourless
_exptl_crystal_density_diffrn 1.077
_exptl_crystal_description block
_exptl_crystal_F_000 1340
_exptl_crystal_recrystallization_method 'Re-crystallisation from solvent: Toluene/hexane'
_exptl_crystal_size_max 0.296
_exptl_crystal_size_mid 0.191
_exptl_crystal_size_min 0.132
_refine_diff_density_max 0.439
_refine_diff_density_min -0.284
_refine_diff_density_rms 0.040
_refine_ls_extinction_method none
_refine_ls_goodness_of_fit_ref 1.033
_refine_ls_hydrogen_treatment mixed
_refine_ls_matrix_type full
_refine_ls_number_parameters 1018
_refine_ls_number_reflns 15170
_refine_ls_number_restraints 122
_refine_ls_restrained_S_all 1.043
_refine_ls_R_factor_all 0.0486
_refine_ls_R_factor_gt 0.0413
_refine_ls_shift/su_max 0.001
_refine_ls_shift/su_mean 0.000
_refine_ls_structure_factor_coef Fsqd
_refine_ls_weighting_details 'w=1/[\s^2^(Fo^2^)+(0.0532P)^2^+1.6308P] where P=(Fo^2^+2Fc^2^)/3'
_refine_ls_weighting_scheme calc
_refine_ls_wR_factor_gt 0.1067
_refine_ls_wR_factor_ref 0.1124
_reflns_Friedel_coverage 0.000
_reflns_number_gt 13228
_reflns_number_total 15170
_reflns_threshold_expression 'I > 2\s(I)'
_cod_data_source_file d0dt02523b2.cif
_cod_data_source_block xstr1057
_cod_depositor_comments 'Adding full bibliography for 7705030--7705034.cif.'
_cod_original_cell_volume 3868.85(14)
_cod_database_code 7705033
_shelx_shelxl_version_number 2018/3
_chemical_oxdiff_formula 'Mg C85 H79 N3 Si'
_chemical_oxdiff_usercomment CB-122
_shelx_space_group_comment
;
The symmetry employed for this shelxl refinement is uniquely defined
by the following loop, which should always be used as a source of
symmetry information in preference to the above space-group names.
They are only intended as comments.
;
_reflns_odcompleteness_completeness 99.97
_reflns_odcompleteness_iscentric 1
_reflns_odcompleteness_theta 66.49
_olex2_refinement_description
;
1. Fixed Uiso
 At 1.2 times of:
  All C(H) groups
 At 1.5 times of:
  All C(H,H,H) groups
2. Restrained distances
 C86-C85 \\sim C85-C84 \\sim C84-C83 \\sim C83-C82 \\sim C82-C81 \\sim C81-C86
 with sigma of 0.02
 C86-C82 \\sim C86-C84 \\sim C81-C83 \\sim C85-C81 \\sim C84-C82 \\sim C85-C83
 with sigma of 0.04
 C87-C81 \\sim C87-C85
 with sigma of 0.04
3. Restrained planarity
 C87, C86, C85, C84, C83, C82, C81
 with sigma of 0.1
4. Uiso/Uaniso restraints and constraints
C87 \\sim C86 \\sim C85 \\sim C84 \\sim C83 \\sim C82 \\sim C81: within 2A with
sigma of 0.04 and sigma for terminal atoms of 0.08
5. Rigid body (RIGU) restrains
 C87, C86, C85, C84, C83, C82, C81
 with sigma for 1-2 distances of 0.004 and sigma for 1-3 distances of 0.004
6.a Aromatic/amide H refined with riding coordinates:
 C37(H37), C27(H27), C23(H23), C53(H53), C26(H26), C24(H24), C25(H25),
 C12(H12), C11(H11), C31(H31), C72(H72), C71(H71), C59(H59), C19(H19), C70(H70),
  C85(H85), C84(H84), C83(H83), C82(H82), C81(H81)
6.b Idealised Me refined as rotating group:
 C41(H41A,H41B,H41C), C48(H48A,H48B,H48C), C7(H7A,H7B,H7C), C80(H80A,H80B,
 H80C), C75(H75A,H75B,H75C), C78(H78A,H78B,H78C), C79(H79A,H79B,H79C), C87(H87A,
 H87B,H87C)
;
_olex2_submission_special_instructions 'No special instructions were received'
_oxdiff_exptl_absorpt_empirical_details
;
Empirical correction (ABSPACK) includes:
- Absorption correction using spherical harmonics
- Frame scaling
;
_oxdiff_exptl_absorpt_empirical_full_max 1.699
_oxdiff_exptl_absorpt_empirical_full_min 0.684

loop_
_space_group_symop_operation_xyz
'x, y, z'
'-x, -y, -z'

loop_
_atom_site_label
_atom_site_type_symbol
_atom_site_fract_x
_atom_site_fract_y
_atom_site_fract_z
_atom_site_U_iso_or_equiv
_atom_site_adp_type
_atom_site_occupancy
_atom_site_site_symmetry_order
_atom_site_calc_flag
_atom_site_refinement_flags_posn
_atom_site_refinement_flags_adp
_atom_site_refinement_flags_occupancy
_atom_site_disorder_assembly
_atom_site_disorder_group
Si1 Si 0.34815(3) 0.44238(3) 0.95376(2) 0.02928(10) Uani 1 1 d . . . . .
Si2 Si 0.43782(3) 0.51659(3) 0.79751(3) 0.03097(10) Uani 1 1 d . . . . .
Mg1 Mg 0.32718(3) 0.40003(3) 0.78955(3) 0.02325(10) Uani 1 1 d . . . . .
N2 N 0.40486(8) 0.30715(7) 0.68719(7) 0.0200(2) Uani 1 1 d . . . . .
N1 N 0.27684(8) 0.30368(7) 0.79675(7) 0.0200(2) Uani 1 1 d . . . . .
N3 N 0.37313(9) 0.45748(8) 0.84979(7) 0.0277(3) Uani 1 1 d . . . . .
C42 C 0.48867(10) 0.27875(8) 0.61115(8) 0.0192(2) Uani 1 1 d . . . . .
C34 C 0.34398(9) 0.26789(8) 0.72135(8) 0.0187(2) Uani 1 1 d . . . . .
C56 C 0.32299(10) 0.42653(8) 0.52977(8) 0.0223(3) Uani 1 1 d . . . . .
C47 C 0.47611(10) 0.28821(8) 0.53263(8) 0.0201(3) Uani 1 1 d . . . . .
C49 C 0.37163(10) 0.32756(8) 0.52441(8) 0.0211(3) Uani 1 1 d . . . . .
C46 C 0.56132(10) 0.26333(8) 0.46067(8) 0.0223(3) Uani 1 1 d . . . . .
C6 C 0.10073(10) 0.33925(8) 0.82215(8) 0.0212(3) Uani 1 1 d . . . . .
C35 C 0.34926(10) 0.19089(8) 0.68073(8) 0.0209(3) Uani 1 1 d . . . . .
C45 C 0.65870(10) 0.22978(8) 0.46288(9) 0.0237(3) Uani 1 1 d . . . . .
C21 C 0.10143(10) 0.41236(8) 0.76352(8) 0.0216(3) Uani 1 1 d . . . . .
C28 C 0.10887(10) 0.48558(8) 0.80071(8) 0.0218(3) Uani 1 1 d . . . . .
C43 C 0.58718(10) 0.24647(8) 0.61435(8) 0.0215(3) Uani 1 1 d . . . . .
C1 C 0.19128(10) 0.28488(8) 0.83658(8) 0.0201(3) Uani 1 1 d . . . . .
C44 C 0.66981(10) 0.22231(8) 0.54035(9) 0.0236(3) Uani 1 1 d . . . . .
C36 C 0.26214(11) 0.18855(9) 0.67720(9) 0.0247(3) Uani 1 1 d . . . . .
C3 C 0.10870(11) 0.19837(9) 0.91858(9) 0.0272(3) Uani 1 1 d . . . . .
C2 C 0.19400(10) 0.21534(8) 0.88782(8) 0.0234(3) Uani 1 1 d . . . . .
C50 C 0.37374(10) 0.29134(9) 0.44541(8) 0.0231(3) Uani 1 1 d . . . . .
C4 C 0.01970(11) 0.24998(9) 0.90370(9) 0.0270(3) Uani 1 1 d . . . . .
C61 C 0.37287(11) 0.47603(9) 0.53272(9) 0.0254(3) Uani 1 1 d . . . . .
C22 C 0.01479(10) 0.44742(8) 0.72936(9) 0.0235(3) Uani 1 1 d . . . . .
C63 C 0.61943(11) 0.13910(9) 0.72177(9) 0.0264(3) Uani 1 1 d . . . . .
C5 C 0.01659(10) 0.32154(9) 0.85630(9) 0.0247(3) Uani 1 1 d . . . . .
C15 C 0.27115(11) 0.19307(9) 0.99973(9) 0.0282(3) Uani 1 1 d . . . . .
C37 C 0.26677(12) 0.11554(10) 0.64381(9) 0.0294(3) Uani 1 1 d . . . . .
H37 H 0.207851 0.115407 0.642333 0.035 Uiso 1 1 calc R . . . .
C57 C 0.22354(11) 0.46941(10) 0.53139(9) 0.0287(3) Uani 1 1 d . . . . .
C33 C 0.05366(11) 0.51753(9) 0.88327(9) 0.0275(3) Uani 1 1 d . . . . .
C62 C 0.60368(10) 0.23126(9) 0.69804(9) 0.0241(3) Uani 1 1 d . . . . .
C40 C 0.44086(11) 0.11873(9) 0.64724(9) 0.0256(3) Uani 1 1 d . . . . .
C51 C 0.38903(11) 0.33157(10) 0.37065(9) 0.0296(3) Uani 1 1 d . . . . .
C9 C 0.31281(11) 0.06309(9) 0.91085(10) 0.0311(3) Uani 1 1 d . . . . .
C39 C 0.44406(12) 0.04615(9) 0.61366(10) 0.0312(3) Uani 1 1 d . . . . .
C29 C 0.16725(11) 0.52639(9) 0.74971(9) 0.0279(3) Uani 1 1 d . . . . .
C38 C 0.35743(12) 0.04259(9) 0.61250(9) 0.0314(3) Uani 1 1 d . . . . .
C8 C 0.28504(11) 0.16079(9) 0.91425(9) 0.0263(3) Uani 1 1 d . . . . .
C27 C 0.02910(11) 0.41086(10) 0.65439(9) 0.0307(3) Uani 1 1 d . . . . .
H27 H 0.090376 0.364793 0.627133 0.037 Uiso 1 1 calc R . . . .
C16 C 0.17779(12) 0.22906(10) 1.06211(10) 0.0343(3) Uani 1 1 d . . . . .
C69 C 0.68714(12) 0.25183(10) 0.70497(10) 0.0307(3) Uani 1 1 d . . . . .
C64 C 0.55890(13) 0.12498(11) 0.79728(10) 0.0345(3) Uani 1 1 d . . . . .
C60 C 0.32415(12) 0.56632(9) 0.53788(10) 0.0315(3) Uani 1 1 d . . . . .
C32 C 0.05425(12) 0.58960(10) 0.91354(10) 0.0328(3) Uani 1 1 d . . . . .
C20 C 0.35559(13) 0.18335(11) 1.01749(10) 0.0343(3) Uani 1 1 d . . . . .
C74 C 0.71866(12) 0.31034(10) 0.65664(10) 0.0331(3) Uani 1 1 d . . . . .
C23 C -0.07822(12) 0.51428(11) 0.76965(11) 0.0389(4) Uani 1 1 d . . . . .
H23 H -0.089796 0.539770 0.819994 0.047 Uiso 1 1 calc R . . . .
C55 C 0.36390(13) 0.21426(10) 0.44695(11) 0.0336(3) Uani 1 1 d . . . . .
C68 C 0.69572(12) 0.06721(10) 0.66903(11) 0.0362(3) Uani 1 1 d . . . . .
C52 C 0.39778(12) 0.29409(11) 0.29849(10) 0.0363(4) Uani 1 1 d . . . . .
C30 C 0.16768(13) 0.59862(10) 0.78041(11) 0.0355(3) Uani 1 1 d . . . . .
C53 C 0.38936(13) 0.21662(11) 0.30058(11) 0.0405(4) Uani 1 1 d . . . . .
H53 H 0.396271 0.190886 0.252077 0.049 Uiso 1 1 calc R . . . .
C18 C 0.25246(14) 0.24486(11) 1.15695(10) 0.0398(4) Uani 1 1 d . . . . .
C58 C 0.17490(12) 0.55913(10) 0.53712(10) 0.0354(3) Uani 1 1 d . . . . .
C14 C 0.33768(13) 0.02125(10) 0.83524(11) 0.0374(4) Uani 1 1 d . . . . .
C26 C -0.04626(13) 0.44175(12) 0.61943(11) 0.0399(4) Uani 1 1 d . . . . .
H26 H -0.034668 0.417400 0.568495 0.048 Uiso 1 1 calc R . . . .
C77 C 0.23999(13) 0.41137(12) 0.99265(11) 0.0382(4) Uani 1 1 d . . . . .
C17 C 0.16817(14) 0.25515(11) 1.14015(11) 0.0406(4) Uani 1 1 d . . . . .
C24 C -0.15461(14) 0.54367(11) 0.73535(13) 0.0468(4) Uani 1 1 d . . . . .
H24 H -0.217308 0.587573 0.763768 0.056 Uiso 1 1 calc R . . . .
C54 C 0.37062(15) 0.17756(11) 0.37501(12) 0.0435(4) Uani 1 1 d . . . . .
C67 C 0.71067(15) -0.01620(11) 0.69235(14) 0.0469(4) Uani 1 1 d . . . . .
C73 C 0.79101(15) 0.33074(13) 0.66766(12) 0.0445(4) Uani 1 1 d . . . . .
C25 C -0.13831(13) 0.50852(11) 0.66012(12) 0.0412(4) Uani 1 1 d . . . . .
H25 H -0.188951 0.529574 0.636782 0.049 Uiso 1 1 calc R . . . .
C13 C 0.36867(15) -0.06744(12) 0.82793(13) 0.0480(4) Uani 1 1 d . . . . .
C76 C 0.45894(16) 0.35470(14) 0.97668(14) 0.0481(4) Uani 1 1 d . . . . .
C66 C 0.64991(16) -0.02914(12) 0.76789(14) 0.0508(5) Uani 1 1 d . . . . .
C65 C 0.57407(16) 0.04080(12) 0.82058(13) 0.0467(4) Uani 1 1 d . . . . .
C10 C 0.32030(18) 0.01316(12) 0.97875(12) 0.0519(5) Uani 1 1 d . . . . .
H21 H 0.1636(12) 0.3869(10) 0.7137(10) 0.022(4) Uiso 1 1 d . . . . .
H44 H 0.7366(13) 0.1997(10) 0.5442(10) 0.024(4) Uiso 1 1 d . . . . .
H36 H 0.1983(13) 0.2372(11) 0.6973(10) 0.023(4) Uiso 1 1 d . . . . .
H5 H -0.0448(14) 0.3583(12) 0.8452(11) 0.035(5) Uiso 1 1 d . . . . .
H62 H 0.5400(12) 0.2711(10) 0.7397(10) 0.020(4) Uiso 1 1 d . . . . .
H61 H 0.4419(14) 0.4478(11) 0.5324(11) 0.031(4) Uiso 1 1 d . . . . .
H3 H 0.1122(13) 0.1490(11) 0.9514(11) 0.029(4) Uiso 1 1 d . . . . .
H46 H 0.5521(12) 0.2693(10) 0.4089(11) 0.025(4) Uiso 1 1 d . . . . .
H49 H 0.3289(12) 0.3100(10) 0.5717(11) 0.025(4) Uiso 1 1 d . . . . .
H51 H 0.3937(14) 0.3860(13) 0.3690(12) 0.039(5) Uiso 1 1 d . . . . .
H40 H 0.5026(14) 0.1166(12) 0.6493(11) 0.035(5) Uiso 1 1 d . . . . .
H8 H 0.3431(12) 0.1688(10) 0.8750(10) 0.022(4) Uiso 1 1 d . . . . .
H57 H 0.1877(14) 0.4372(12) 0.5297(11) 0.034(5) Uiso 1 1 d . . . . .
H74 H 0.6925(14) 0.3373(12) 0.6136(12) 0.040(5) Uiso 1 1 d . . . . .
H60 H 0.3598(15) 0.5992(13) 0.5400(12) 0.043(5) Uiso 1 1 d . . . . .
H33 H 0.0147(14) 0.4894(12) 0.9177(12) 0.038(5) Uiso 1 1 d . . . . .
H52 H 0.4127(15) 0.3214(13) 0.2444(13) 0.045(5) Uiso 1 1 d . . . . .
H58 H 0.1069(15) 0.5863(13) 0.5399(12) 0.041(5) Uiso 1 1 d . . . . .
H16 H 0.1201(15) 0.2363(12) 1.0513(12) 0.037(5) Uiso 1 1 d . . . . .
H67 H 0.7631(17) -0.0631(15) 0.6569(14) 0.055(6) Uiso 1 1 d . . . . .
H39 H 0.5079(15) -0.0021(13) 0.5914(12) 0.043(5) Uiso 1 1 d . . . . .
H64 H 0.5051(15) 0.1746(13) 0.8348(12) 0.041(5) Uiso 1 1 d . . . . .
H20 H 0.4227(15) 0.1558(12) 0.9756(12) 0.039(5) Uiso 1 1 d . . . . .
H17 H 0.1008(16) 0.2821(13) 1.1826(13) 0.049(6) Uiso 1 1 d . . . . .
H29 H 0.2044(13) 0.5050(11) 0.6925(11) 0.031(4) Uiso 1 1 d . . . . .
H14 H 0.3319(16) 0.0547(14) 0.7880(13) 0.049(6) Uiso 1 1 d . . . . .
H77A H 0.2316(16) 0.3897(14) 1.0473(14) 0.051(6) Uiso 1 1 d . . . . .
H55 H 0.3528(14) 0.1872(12) 0.4947(12) 0.038(5) Uiso 1 1 d . . . . .
H30 H 0.2087(16) 0.6257(13) 0.7447(13) 0.046(5) Uiso 1 1 d . . . . .
H73 H 0.8098(17) 0.3743(15) 0.6333(15) 0.061(6) Uiso 1 1 d . . . . .
H77B H 0.1784(19) 0.4623(16) 0.9944(15) 0.065(7) Uiso 1 1 d . . . . .
H18 H 0.2450(15) 0.2625(13) 1.2106(13) 0.047(5) Uiso 1 1 d . . . . .
H76A H 0.518(2) 0.3672(17) 0.9573(16) 0.075(8) Uiso 1 1 d . . . . .
H32 H 0.0128(14) 0.6114(12) 0.9714(12) 0.039(5) Uiso 1 1 d . . . . .
H68 H 0.7396(16) 0.0743(13) 0.6153(14) 0.049(6) Uiso 1 1 d . . . . .
H13 H 0.3846(17) -0.0934(15) 0.7735(15) 0.058(6) Uiso 1 1 d . . . . .
H66 H 0.6616(19) -0.0856(17) 0.7840(16) 0.070(7) Uiso 1 1 d . . . . .
H65 H 0.5300(18) 0.0320(15) 0.8721(16) 0.064(7) Uiso 1 1 d . . . . .
H10 H 0.2999(18) 0.0415(15) 1.0352(16) 0.065(7) Uiso 1 1 d . . . . .
H76B H 0.4794(19) 0.2999(18) 0.9483(16) 0.070(7) Uiso 1 1 d . . . . .
H76C H 0.439(2) 0.3454(17) 1.0361(18) 0.080(8) Uiso 1 1 d . . . . .
H77C H 0.2477(18) 0.3661(16) 0.9567(15) 0.064(7) Uiso 1 1 d . . . . .
H54 H 0.3624(17) 0.1245(15) 0.3768(14) 0.059(6) Uiso 1 1 d . . . . .
C41 C 0.36037(15) -0.03786(11) 0.57993(12) 0.0478(5) Uani 1 1 d . . . . .
H41A H 0.321258 -0.060461 0.624199 0.072 Uiso 1 1 calc GR . . . .
H41B H 0.428981 -0.080810 0.559069 0.072 Uiso 1 1 calc GR . . . .
H41C H 0.332739 -0.023459 0.535831 0.072 Uiso 1 1 calc GR . . . .
C48 C 0.74852(11) 0.20364(10) 0.38325(9) 0.0319(3) Uani 1 1 d . . . . .
H48A H 0.729644 0.193920 0.338761 0.048 Uiso 1 1 calc GR . . . .
H48B H 0.802136 0.151281 0.390155 0.048 Uiso 1 1 calc GR . . . .
H48C H 0.770948 0.249087 0.370153 0.048 Uiso 1 1 calc GR . . . .
C7 C -0.06998(12) 0.22830(11) 0.93687(11) 0.0374(4) Uani 1 1 d . . . . .
H7A H -0.053152 0.173495 0.911584 0.056 Uiso 1 1 calc GR . . . .
H7B H -0.125934 0.272710 0.924006 0.056 Uiso 1 1 calc GR . . . .
H7C H -0.088012 0.224874 0.996173 0.056 Uiso 1 1 calc GR . . . .
C12 C 0.37469(18) -0.11621(12) 0.89619(15) 0.0598(6) Uani 1 1 d . . . . .
H12 H 0.394453 -0.175719 0.891551 0.072 Uiso 1 1 calc R . . . .
C11 C 0.3512(2) -0.07606(13) 0.97087(15) 0.0685(7) Uani 1 1 d . . . . .
H11 H 0.356030 -0.108796 1.016934 0.082 Uiso 1 1 calc R . . . .
C80 C 0.46813(14) 0.49808(12) 0.68316(10) 0.0399(4) Uani 1 1 d . . . . .
H80A H 0.503047 0.436911 0.668001 0.060 Uiso 1 1 calc GR . . . .
H80B H 0.510167 0.526148 0.652139 0.060 Uiso 1 1 calc GR . . . .
H80C H 0.406670 0.521726 0.670825 0.060 Uiso 1 1 calc GR . . . .
C31 C 0.11080(13) 0.63026(10) 0.86226(11) 0.0359(3) Uani 1 1 d . . . . .
H31 H 0.110695 0.678812 0.882637 0.043 Uiso 1 1 calc R . . . .
C72 C 0.83065(19) 0.29484(17) 0.72858(16) 0.0667(6) Uani 1 1 d . . . . .
H72 H 0.879108 0.308321 0.736036 0.080 Uiso 1 1 calc R . . . .
C71 C 0.7980(2) 0.2384(2) 0.77889(19) 0.0884(10) Uani 1 1 d . . . . .
H71 H 0.823392 0.214750 0.821517 0.106 Uiso 1 1 calc R . . . .
C59 C 0.22544(13) 0.60784(9) 0.54037(10) 0.0350(3) Uani 1 1 d . . . . .
H59 H 0.192955 0.668156 0.544201 0.042 Uiso 1 1 calc R . . . .
C75 C 0.30891(18) 0.54230(13) 1.01812(12) 0.0529(5) Uani 1 1 d . . . . .
H75A H 0.364590 0.557695 1.004337 0.079 Uiso 1 1 calc GR . . . .
H75B H 0.288691 0.531324 1.076116 0.079 Uiso 1 1 calc GR . . . .
H75C H 0.253323 0.589138 1.006935 0.079 Uiso 1 1 calc GR . . . .
C19 C 0.34641(14) 0.20919(11) 1.09522(11) 0.0404(4) Uani 1 1 d . . . . .
H19 H 0.403507 0.202531 1.105926 0.048 Uiso 1 1 calc R . . . .
C78 C 0.36525(15) 0.63758(11) 0.82108(13) 0.0457(4) Uani 1 1 d . . . . .
H78A H 0.303083 0.657076 0.810412 0.069 Uiso 1 1 calc GR . . . .
H78B H 0.404823 0.666128 0.786301 0.069 Uiso 1 1 calc GR . . . .
H78C H 0.350876 0.651160 0.878534 0.069 Uiso 1 1 calc GR . . . .
C70 C 0.72781(19) 0.21646(16) 0.76680(15) 0.0638(6) Uani 1 1 d . . . . .
H70 H 0.707623 0.177313 0.800748 0.077 Uiso 1 1 calc R . . . .
C79 C 0.55711(14) 0.48794(13) 0.81859(12) 0.0455(4) Uani 1 1 d . . . . .
H79A H 0.541019 0.507813 0.874539 0.068 Uiso 1 1 calc GR . . . .
H79B H 0.595815 0.515198 0.780169 0.068 Uiso 1 1 calc GR . . . .
H79C H 0.595756 0.426103 0.811894 0.068 Uiso 1 1 calc GR . . . .
C87 C 0.9965(6) -0.1011(4) 0.4349(4) 0.257(5) Uani 1 1 d D U . . .
H87A H 1.037910 -0.134853 0.382928 0.385 Uiso 1 1 calc GR . . . .
H87B H 1.032961 -0.075559 0.450112 0.385 Uiso 1 1 calc GR . . . .
H87C H 0.935975 -0.056079 0.429182 0.385 Uiso 1 1 calc GR . . . .
C86 C 0.9695(3) -0.1588(2) 0.5013(2) 0.1182(14) Uani 1 1 d D U . . .
C85 C 0.9156(3) -0.2077(3) 0.4954(2) 0.1360(17) Uani 1 1 d D U . . .
H85 H 0.893848 -0.203917 0.450560 0.163 Uiso 1 1 calc R . . . .
C84 C 0.8976(2) -0.2618(2) 0.5613(3) 0.1073(12) Uani 1 1 d D U . . .
H84 H 0.863352 -0.294369 0.559934 0.129 Uiso 1 1 calc R . . . .
C83 C 0.9288(2) -0.2664(2) 0.6242(2) 0.0979(10) Uani 1 1 d D U . . .
H83 H 0.918869 -0.303841 0.665822 0.118 Uiso 1 1 calc R . . . .
C82 C 0.9742(2) -0.2177(3) 0.6285(2) 0.1014(11) Uani 1 1 d D U . . .
H82 H 0.992869 -0.220200 0.674831 0.122 Uiso 1 1 calc R . . . .
C81 C 0.9943(2) -0.1657(2) 0.5695(2) 0.0943(10) Uani 1 1 d D U . . .
H81 H 1.026512 -0.133100 0.575854 0.113 Uiso 1 1 calc R . . . .

loop_
_atom_site_aniso_label
_atom_site_aniso_U_11
_atom_site_aniso_U_22
_atom_site_aniso_U_33
_atom_site_aniso_U_23
_atom_site_aniso_U_13
_atom_site_aniso_U_12
Si1 0.0341(2) 0.0300(2) 0.0259(2) -0.00018(15) -0.01458(17) -0.01176(17)
Si2 0.0381(2) 0.0329(2) 0.0312(2) 0.00021(16) -0.01373(17) -0.02156(18)
Mg1 0.0273(2) 0.0223(2) 0.0226(2) -0.00172(17) -0.00864(18) -0.01205(18)
N2 0.0221(5) 0.0191(5) 0.0199(5) 0.0003(4) -0.0069(4) -0.0096(4)
N1 0.0206(5) 0.0199(5) 0.0199(5) 0.0007(4) -0.0072(4) -0.0086(4)
N3 0.0336(6) 0.0289(6) 0.0261(6) -0.0012(5) -0.0121(5) -0.0162(5)
C42 0.0224(6) 0.0150(5) 0.0209(6) 0.0003(5) -0.0060(5) -0.0093(5)
C34 0.0199(6) 0.0165(6) 0.0201(6) 0.0028(5) -0.0098(5) -0.0061(5)
C56 0.0252(7) 0.0222(6) 0.0180(6) -0.0001(5) -0.0073(5) -0.0086(5)
C47 0.0223(6) 0.0160(6) 0.0237(6) 0.0007(5) -0.0088(5) -0.0089(5)
C49 0.0230(6) 0.0218(6) 0.0200(6) 0.0016(5) -0.0081(5) -0.0103(5)
C46 0.0268(7) 0.0216(6) 0.0201(6) -0.0002(5) -0.0078(5) -0.0116(5)
C6 0.0242(6) 0.0209(6) 0.0184(6) -0.0007(5) -0.0067(5) -0.0094(5)
C35 0.0266(7) 0.0180(6) 0.0195(6) 0.0026(5) -0.0078(5) -0.0112(5)
C45 0.0248(7) 0.0205(6) 0.0255(7) -0.0018(5) -0.0054(5) -0.0112(5)
C21 0.0216(6) 0.0210(6) 0.0211(6) 0.0006(5) -0.0077(5) -0.0077(5)
C28 0.0223(6) 0.0204(6) 0.0238(6) 0.0031(5) -0.0120(5) -0.0072(5)
C43 0.0248(6) 0.0177(6) 0.0242(6) 0.0023(5) -0.0098(5) -0.0102(5)
C1 0.0216(6) 0.0204(6) 0.0182(6) -0.0011(5) -0.0052(5) -0.0096(5)
C44 0.0219(6) 0.0211(6) 0.0289(7) 0.0008(5) -0.0093(6) -0.0094(5)
C36 0.0261(7) 0.0234(6) 0.0250(7) -0.0008(5) -0.0079(6) -0.0110(6)
C3 0.0330(7) 0.0242(7) 0.0250(7) 0.0046(5) -0.0087(6) -0.0144(6)
C2 0.0259(7) 0.0223(6) 0.0204(6) 0.0007(5) -0.0075(5) -0.0090(5)
C50 0.0218(6) 0.0232(6) 0.0249(7) -0.0009(5) -0.0109(5) -0.0073(5)
C4 0.0286(7) 0.0283(7) 0.0255(7) -0.0010(5) -0.0061(6) -0.0153(6)
C61 0.0261(7) 0.0234(6) 0.0261(7) 0.0010(5) -0.0084(6) -0.0101(6)
C22 0.0262(7) 0.0225(6) 0.0255(7) 0.0053(5) -0.0118(6) -0.0121(5)
C63 0.0263(7) 0.0263(7) 0.0323(7) 0.0069(6) -0.0172(6) -0.0117(6)
C5 0.0229(7) 0.0253(6) 0.0250(7) -0.0014(5) -0.0076(5) -0.0093(5)
C15 0.0325(7) 0.0227(6) 0.0269(7) 0.0077(5) -0.0132(6) -0.0086(6)
C37 0.0324(8) 0.0322(7) 0.0296(7) -0.0007(6) -0.0092(6) -0.0196(6)
C57 0.0268(7) 0.0305(7) 0.0287(7) -0.0025(6) -0.0113(6) -0.0098(6)
C33 0.0292(7) 0.0275(7) 0.0244(7) 0.0018(5) -0.0087(6) -0.0113(6)
C62 0.0248(7) 0.0246(6) 0.0242(7) 0.0028(5) -0.0106(6) -0.0102(6)
C40 0.0264(7) 0.0213(6) 0.0272(7) 0.0014(5) -0.0067(6) -0.0102(5)
C51 0.0312(7) 0.0333(8) 0.0262(7) 0.0019(6) -0.0118(6) -0.0140(6)
C9 0.0311(7) 0.0248(7) 0.0313(8) 0.0052(6) -0.0097(6) -0.0080(6)
C39 0.0328(8) 0.0208(7) 0.0327(8) -0.0029(6) -0.0042(6) -0.0096(6)
C29 0.0296(7) 0.0267(7) 0.0273(7) 0.0022(6) -0.0093(6) -0.0124(6)
C38 0.0410(8) 0.0255(7) 0.0283(7) -0.0027(6) -0.0048(6) -0.0193(6)
C8 0.0274(7) 0.0237(7) 0.0249(7) 0.0060(5) -0.0092(6) -0.0091(6)
C27 0.0293(7) 0.0365(8) 0.0300(7) -0.0007(6) -0.0117(6) -0.0156(6)
C16 0.0330(8) 0.0345(8) 0.0307(8) 0.0023(6) -0.0131(7) -0.0085(6)
C69 0.0335(8) 0.0343(7) 0.0323(8) 0.0041(6) -0.0173(6) -0.0172(6)
C64 0.0358(8) 0.0337(8) 0.0350(8) 0.0108(7) -0.0145(7) -0.0156(7)
C60 0.0379(8) 0.0236(7) 0.0330(8) 0.0024(6) -0.0108(6) -0.0143(6)
C32 0.0378(8) 0.0291(7) 0.0291(8) -0.0033(6) -0.0143(7) -0.0088(6)
C20 0.0339(8) 0.0374(8) 0.0299(8) 0.0091(6) -0.0143(7) -0.0123(7)
C74 0.0372(8) 0.0367(8) 0.0341(8) 0.0038(6) -0.0162(7) -0.0205(7)
C23 0.0340(8) 0.0343(8) 0.0448(9) -0.0091(7) -0.0202(7) -0.0037(7)
C55 0.0456(9) 0.0276(7) 0.0365(8) 0.0040(6) -0.0235(7) -0.0163(7)
C68 0.0324(8) 0.0293(8) 0.0430(9) 0.0036(7) -0.0137(7) -0.0092(6)
C52 0.0331(8) 0.0471(9) 0.0257(7) -0.0008(7) -0.0130(6) -0.0114(7)
C30 0.0382(8) 0.0315(8) 0.0415(9) 0.0038(7) -0.0121(7) -0.0205(7)
C53 0.0410(9) 0.0410(9) 0.0373(9) -0.0127(7) -0.0241(7) -0.0039(7)
C18 0.0525(10) 0.0348(8) 0.0296(8) 0.0053(6) -0.0222(8) -0.0106(7)
C58 0.0304(8) 0.0327(8) 0.0364(8) -0.0020(6) -0.0176(7) -0.0017(6)
C14 0.0410(9) 0.0296(8) 0.0342(8) 0.0020(6) -0.0086(7) -0.0117(7)
C26 0.0437(9) 0.0543(10) 0.0354(8) 0.0028(7) -0.0217(7) -0.0266(8)
C77 0.0369(9) 0.0424(9) 0.0323(8) 0.0086(7) -0.0128(7) -0.0148(8)
C17 0.0410(9) 0.0390(9) 0.0301(8) -0.0001(7) -0.0130(7) -0.0055(7)
C24 0.0354(9) 0.0339(8) 0.0699(12) -0.0069(8) -0.0306(9) -0.0015(7)
C54 0.0583(11) 0.0292(8) 0.0542(11) -0.0031(7) -0.0359(9) -0.0145(8)
C67 0.0443(10) 0.0264(8) 0.0652(12) 0.0018(8) -0.0221(9) -0.0078(7)
C73 0.0495(10) 0.0551(11) 0.0464(10) 0.0057(8) -0.0194(8) -0.0360(9)
C25 0.0434(9) 0.0385(8) 0.0590(11) 0.0122(8) -0.0365(9) -0.0196(7)
C13 0.0514(11) 0.0321(9) 0.0500(11) -0.0054(8) -0.0108(9) -0.0118(8)
C76 0.0439(10) 0.0510(11) 0.0544(12) 0.0148(9) -0.0279(9) -0.0183(9)
C66 0.0595(12) 0.0298(9) 0.0733(14) 0.0205(9) -0.0342(11) -0.0226(8)
C65 0.0534(11) 0.0427(10) 0.0518(11) 0.0223(8) -0.0228(9) -0.0276(9)
C10 0.0788(14) 0.0316(9) 0.0393(10) 0.0110(7) -0.0220(10) -0.0186(9)
C41 0.0548(11) 0.0365(9) 0.0525(11) -0.0143(8) -0.0033(9) -0.0280(8)
C48 0.0266(7) 0.0371(8) 0.0283(7) -0.0057(6) -0.0030(6) -0.0137(6)
C7 0.0342(8) 0.0406(9) 0.0419(9) 0.0058(7) -0.0088(7) -0.0239(7)
C12 0.0739(14) 0.0235(8) 0.0705(14) 0.0044(8) -0.0239(11) -0.0115(9)
C11 0.1061(19) 0.0333(10) 0.0591(13) 0.0204(9) -0.0352(13) -0.0215(11)
C80 0.0482(10) 0.0484(9) 0.0317(8) 0.0041(7) -0.0126(7) -0.0294(8)
C31 0.0426(9) 0.0258(7) 0.0438(9) -0.0033(6) -0.0192(7) -0.0139(7)
C72 0.0765(15) 0.0918(17) 0.0802(16) 0.0255(13) -0.0530(13) -0.0623(14)
C71 0.122(2) 0.123(2) 0.103(2) 0.0657(18) -0.097(2) -0.093(2)
C59 0.0424(9) 0.0217(7) 0.0325(8) 0.0007(6) -0.0146(7) -0.0046(6)
C75 0.0763(14) 0.0485(10) 0.0367(9) -0.0079(8) -0.0237(9) -0.0232(10)
C19 0.0458(9) 0.0447(9) 0.0368(9) 0.0129(7) -0.0258(8) -0.0177(8)
C78 0.0562(11) 0.0362(9) 0.0548(11) 0.0010(8) -0.0204(9) -0.0271(8)
C70 0.0918(17) 0.0825(15) 0.0718(14) 0.0451(12) -0.0638(14) -0.0659(14)
C79 0.0455(10) 0.0548(11) 0.0498(10) -0.0004(8) -0.0201(8) -0.0297(9)
C87 0.374(11) 0.124(4) 0.130(5) 0.029(4) -0.012(6) -0.042(5)
C86 0.123(3) 0.086(2) 0.076(2) -0.0061(17) -0.024(2) 0.012(2)
C85 0.146(3) 0.111(3) 0.109(3) -0.045(2) -0.090(3) 0.030(2)
C84 0.0660(18) 0.093(2) 0.127(3) -0.038(2) -0.0391(19) 0.0127(16)
C83 0.0610(17) 0.112(3) 0.0684(18) -0.0197(17) 0.0011(14) -0.0036(16)
C82 0.0683(19) 0.116(3) 0.082(2) -0.0144(19) -0.0173(16) -0.0073(18)
C81 0.0486(14) 0.110(2) 0.089(2) -0.0201(18) -0.0133(14) -0.0049(15)

loop_
_atom_type_symbol
_atom_type_description
_atom_type_scat_dispersion_real
_atom_type_scat_dispersion_imag
_atom_type_scat_source
C C 0.0181 0.0091 'International Tables Vol C Tables 4.2.6.8 and 6.1.1.4'
H H 0.0000 0.0000 'International Tables Vol C Tables 4.2.6.8 and 6.1.1.4'
Mg Mg 0.1719 0.1771 'International Tables Vol C Tables 4.2.6.8 and 6.1.1.4'
N N 0.0311 0.0180 'International Tables Vol C Tables 4.2.6.8 and 6.1.1.4'
Si Si 0.2541 0.3302 'International Tables Vol C Tables 4.2.6.8 and 6.1.1.4'

loop_
_exptl_crystal_face_index_h
_exptl_crystal_face_index_k
_exptl_crystal_face_index_l
_exptl_crystal_face_perp_dist
-8 -8 -8 0.0759
8 8 8 0.0617
0 0 10 0.1205
0 0 -10 0.1032
8 -2 7 0.0821
-8 1 -7 0.0494
-7 -6 4 0.1484
-3 -11 -3 0.1301
3 11 3 0.0643
3 -1 11 0.0973
8 3 9 0.0610
9 4 8 0.0731
6 7 -5 0.1287
3 -8 2 0.1231
-5 -10 -6 0.1038

loop_
_geom_angle_atom_site_label_1
_geom_angle_atom_site_label_2
_geom_angle_atom_site_label_3
_geom_angle
_geom_angle_site_symmetry_1
_geom_angle_site_symmetry_3
_geom_angle_publ_flag
N3 Si1 C77 108.48(7) . . ?
N3 Si1 C76 112.61(9) . . ?
N3 Si1 C75 113.69(8) . . ?
C77 Si1 C76 108.52(9) . . ?
C77 Si1 C75 106.17(10) . . ?
C75 Si1 C76 107.07(10) . . ?
N3 Si2 C80 107.90(7) . . ?
N3 Si2 C78 114.74(8) . . ?
N3 Si2 C79 113.59(8) . . ?
C80 Si2 C78 105.87(9) . . ?
C79 Si2 C80 109.39(9) . . ?
C79 Si2 C78 105.01(8) . . ?
N1 Mg1 N2 64.26(4) . . ?
N3 Mg1 N2 132.50(5) . . ?
N3 Mg1 N1 143.49(5) . . ?
C42 N2 Mg1 143.70(8) . . ?
C34 N2 Mg1 90.74(8) . . ?
C34 N2 C42 125.46(10) . . ?
C34 N1 Mg1 91.77(8) . . ?
C34 N1 C1 122.40(10) . . ?
C1 N1 Mg1 142.32(8) . . ?
Si1 N3 Mg1 116.87(7) . . ?
Si2 N3 Si1 123.06(7) . . ?
Si2 N3 Mg1 120.04(7) . . ?
C47 C42 N2 122.12(11) . . ?
C43 C42 N2 118.69(11) . . ?
C43 C42 C47 119.00(12) . . ?
N2 C34 N1 113.14(11) . . ?
N2 C34 C35 124.17(11) . . ?
N1 C34 C35 122.69(11) . . ?
C61 C56 C49 123.28(12) . . ?
C61 C56 C57 118.40(13) . . ?
C57 C56 C49 118.32(12) . . ?
C42 C47 C49 121.82(11) . . ?
C46 C47 C42 119.08(12) . . ?
C46 C47 C49 119.07(11) . . ?
C56 C49 C47 113.48(11) . . ?
C56 C49 C50 110.99(11) . . ?
C47 C49 C50 111.54(11) . . ?
C45 C46 C47 122.55(12) . . ?
C1 C6 C21 118.12(12) . . ?
C5 C6 C21 121.98(12) . . ?
C5 C6 C1 119.74(12) . . ?
C36 C35 C34 121.13(12) . . ?
C40 C35 C34 120.96(12) . . ?
C40 C35 C36 117.89(12) . . ?
C46 C45 C48 120.56(13) . . ?
C44 C45 C46 117.74(12) . . ?
C44 C45 C48 121.69(13) . . ?
C28 C21 C6 112.96(10) . . ?
C28 C21 C22 111.17(10) . . ?
C22 C21 C6 113.98(11) . . ?
C33 C28 C21 121.91(12) . . ?
C33 C28 C29 118.40(13) . . ?
C29 C28 C21 119.55(12) . . ?
C42 C43 C62 120.25(12) . . ?
C44 C43 C42 119.48(12) . . ?
C44 C43 C62 120.09(12) . . ?
C6 C1 N1 117.38(11) . . ?
C2 C1 N1 123.14(12) . . ?
C2 C1 C6 119.47(12) . . ?
C45 C44 C43 122.12(12) . . ?
C37 C36 C35 120.82(13) . . ?
C4 C3 C2 122.56(13) . . ?
C1 C2 C8 122.12(12) . . ?
C3 C2 C1 118.70(12) . . ?
C3 C2 C8 119.10(12) . . ?
C51 C50 C49 122.06(12) . . ?
C55 C50 C49 119.35(13) . . ?
C55 C50 C51 118.55(13) . . ?
C3 C4 C5 117.93(13) . . ?
C3 C4 C7 120.76(13) . . ?
C5 C4 C7 121.30(13) . . ?
C56 C61 C60 120.56(13) . . ?
C27 C22 C21 118.87(12) . . ?
C23 C22 C21 123.09(13) . . ?
C23 C22 C27 118.04(13) . . ?
C64 C63 C62 120.25(13) . . ?
C64 C63 C68 118.48(14) . . ?
C68 C63 C62 121.26(14) . . ?
C6 C5 C4 121.44(13) . . ?
C16 C15 C8 122.57(14) . . ?
C16 C15 C20 118.04(14) . . ?
C20 C15 C8 119.34(13) . . ?
C36 C37 C38 121.46(14) . . ?
C58 C57 C56 121.03(14) . . ?
C32 C33 C28 120.83(14) . . ?
C43 C62 C69 115.86(12) . . ?
C63 C62 C43 109.86(11) . . ?
C63 C62 C69 111.03(11) . . ?
C39 C40 C35 120.44(14) . . ?
C52 C51 C50 120.87(15) . . ?
C14 C9 C8 118.94(13) . . ?
C10 C9 C8 122.96(15) . . ?
C10 C9 C14 117.98(15) . . ?
C38 C39 C40 121.77(14) . . ?
C30 C29 C28 120.53(14) . . ?
C37 C38 C41 120.74(15) . . ?
C39 C38 C37 117.58(13) . . ?
C39 C38 C41 121.68(15) . . ?
C2 C8 C15 111.51(11) . . ?
C2 C8 C9 113.29(12) . . ?
C15 C8 C9 111.32(11) . . ?
C26 C27 C22 121.25(15) . . ?
C15 C16 C17 121.14(16) . . ?
C74 C69 C62 123.04(13) . . ?
C74 C69 C70 117.41(15) . . ?
C70 C69 C62 119.32(15) . . ?
C63 C64 C65 120.80(16) . . ?
C59 C60 C61 120.41(14) . . ?
C31 C32 C33 120.28(14) . . ?
C19 C20 C15 121.04(16) . . ?
C69 C74 C73 121.42(16) . . ?
C22 C23 C24 120.52(15) . . ?
C50 C55 C54 120.59(16) . . ?
C67 C68 C63 120.58(17) . . ?
C53 C52 C51 120.00(16) . . ?
C31 C30 C29 120.11(15) . . ?
C54 C53 C52 119.70(14) . . ?
C17 C18 C19 119.43(15) . . ?
C57 C58 C59 120.00(14) . . ?
C13 C14 C9 121.12(16) . . ?
C25 C26 C27 120.02(15) . . ?
C18 C17 C16 120.20(16) . . ?
C25 C24 C23 120.69(16) . . ?
C53 C54 C55 120.23(16) . . ?
C66 C67 C68 120.20(18) . . ?
C72 C73 C74 120.29(18) . . ?
C24 C25 C26 119.44(15) . . ?
C12 C13 C14 120.31(18) . . ?
C65 C66 C67 120.11(16) . . ?
C66 C65 C64 119.82(18) . . ?
C9 C10 C11 120.50(18) . . ?
C11 C12 C13 119.25(17) . . ?
C12 C11 C10 120.84(19) . . ?
C32 C31 C30 119.84(14) . . ?
C73 C72 C71 119.08(18) . . ?
C72 C71 C70 120.72(19) . . ?
C60 C59 C58 119.59(14) . . ?
C18 C19 C20 120.15(16) . . ?
C71 C70 C69 121.03(19) . . ?
C85 C86 C87 122.4(5) . . ?
C81 C86 C87 120.1(6) . . ?
C81 C86 C85 117.5(4) . . ?
C84 C85 C86 116.7(3) . . ?
C83 C84 C85 120.9(4) . . ?
C84 C83 C82 120.1(4) . . ?
C83 C82 C81 122.9(4) . . ?
C82 C81 C86 121.8(4) . . ?

loop_
_geom_bond_atom_site_label_1
_geom_bond_atom_site_label_2
_geom_bond_distance
_geom_bond_site_symmetry_2
_geom_bond_publ_flag
Si1 N3 1.7078(12) . ?
Si1 C77 1.8684(19) . ?
Si1 C76 1.8789(19) . ?
Si1 C75 1.8714(18) . ?
Si2 N3 1.7075(13) . ?
Si2 C80 1.8760(17) . ?
Si2 C78 1.8845(18) . ?
Si2 C79 1.8691(18) . ?
Mg1 N2 2.1143(11) . ?
Mg1 N1 2.0854(12) . ?
Mg1 N3 1.9663(12) . ?
N2 C42 1.4262(17) . ?
N2 C34 1.3343(17) . ?
N1 C34 1.3421(17) . ?
N1 C1 1.4295(17) . ?
C42 C47 1.4133(18) . ?
C42 C43 1.4134(18) . ?
C34 C35 1.5057(17) . ?
C56 C49 1.5245(18) . ?
C56 C61 1.3879(19) . ?
C56 C57 1.3948(19) . ?
C47 C49 1.5277(18) . ?
C47 C46 1.3940(19) . ?
C49 C50 1.5284(17) . ?
C46 C45 1.3890(19) . ?
C6 C21 1.5292(18) . ?
C6 C1 1.4130(18) . ?
C6 C5 1.389(2) . ?
C35 C36 1.4002(19) . ?
C35 C40 1.3941(19) . ?
C45 C44 1.3876(19) . ?
C45 C48 1.5079(19) . ?
C21 C28 1.5221(18) . ?
C21 C22 1.5245(18) . ?
C28 C33 1.3930(19) . ?
C28 C29 1.398(2) . ?
C43 C44 1.395(2) . ?
C43 C62 1.5259(18) . ?
C1 C2 1.4039(18) . ?
C36 C37 1.3862(19) . ?
C3 C2 1.395(2) . ?
C3 C4 1.388(2) . ?
C2 C8 1.5257(19) . ?
C50 C51 1.391(2) . ?
C50 C55 1.387(2) . ?
C4 C5 1.395(2) . ?
C4 C7 1.507(2) . ?
C61 C60 1.393(2) . ?
C22 C27 1.389(2) . ?
C22 C23 1.385(2) . ?
C63 C62 1.5240(19) . ?
C63 C64 1.383(2) . ?
C63 C68 1.397(2) . ?
C15 C8 1.528(2) . ?
C15 C16 1.384(2) . ?
C15 C20 1.393(2) . ?
C37 C38 1.389(2) . ?
C57 C58 1.384(2) . ?
C33 C32 1.387(2) . ?
C62 C69 1.5315(19) . ?
C40 C39 1.392(2) . ?
C51 C52 1.386(2) . ?
C9 C8 1.5359(19) . ?
C9 C14 1.391(2) . ?
C9 C10 1.386(2) . ?
C39 C38 1.387(2) . ?
C29 C30 1.391(2) . ?
C38 C41 1.510(2) . ?
C27 C26 1.387(2) . ?
C16 C17 1.390(2) . ?
C69 C74 1.382(2) . ?
C69 C70 1.384(2) . ?
C64 C65 1.396(2) . ?
C60 C59 1.379(2) . ?
C32 C31 1.380(2) . ?
C20 C19 1.386(2) . ?
C74 C73 1.391(2) . ?
C23 C24 1.393(2) . ?
C55 C54 1.390(2) . ?
C68 C67 1.385(2) . ?
C52 C53 1.382(3) . ?
C30 C31 1.384(2) . ?
C53 C54 1.381(3) . ?
C18 C17 1.379(3) . ?
C18 C19 1.384(3) . ?
C58 C59 1.386(2) . ?
C14 C13 1.383(2) . ?
C26 C25 1.378(3) . ?
C24 C25 1.372(3) . ?
C67 C66 1.377(3) . ?
C73 C72 1.363(3) . ?
C13 C12 1.378(3) . ?
C66 C65 1.376(3) . ?
C10 C11 1.392(3) . ?
C12 C11 1.369(3) . ?
C72 C71 1.375(3) . ?
C71 C70 1.382(3) . ?
C87 C86 1.502(7) . ?
C86 C85 1.450(6) . ?
C86 C81 1.336(5) . ?
C85 C84 1.418(6) . ?
C84 C83 1.315(5) . ?
C83 C82 1.324(5) . ?
C82 C81 1.326(5) . ?

loop_
_exptl_oxdiff_crystal_face_indexfrac_h
_exptl_oxdiff_crystal_face_indexfrac_k
_exptl_oxdiff_crystal_face_indexfrac_l
_exptl_oxdiff_crystal_face_x
_exptl_oxdiff_crystal_face_y
_exptl_oxdiff_crystal_face_z
-7.9981 -7.9980 -7.9890 -0.8769 -0.4441 -0.2908
7.9981 7.9980 7.9890 0.8769 0.4441 0.2908
0.0031 0.0121 9.9965 0.6069 0.3200 -0.6705
-0.0031 -0.0121 -9.9965 -0.6069 -0.3200 0.6705
7.9914 -2.0059 7.0055 0.0802 1.0276 0.0765
-7.9920 1.0057 -7.0039 -0.1538 -0.9661 -0.1046
-6.9943 -5.9847 4.0042 -0.0261 -0.0981 -0.9639
-3.0045 -11.0014 -2.9830 -0.9177 0.3259 -0.3342
3.0045 11.0014 2.9830 0.9177 -0.3259 0.3342
2.9992 -0.9922 10.9995 0.5200 0.6688 -0.5399
7.9952 2.9978 8.9967 0.5696 0.7838 0.0831
8.9943 3.9952 7.9960 0.5578 0.7753 0.2535
5.9958 6.9855 -5.0060 0.0637 -0.0805 0.9838
2.9919 -8.0049 2.0140 -0.5415 0.8117 -0.1334
-5.0024 -10.0013 -5.9847 -0.9768 -0.0017 -0.2554

loop_
_smtbx_masks_void_nr
_smtbx_masks_void_average_x
_smtbx_masks_void_average_y
_smtbx_masks_void_average_z
_smtbx_masks_void_volume
_smtbx_masks_void_count_electrons
_smtbx_masks_void_content
1 0.000 0.000 0.000 526.3 99.4 ?
